data_7103332
loop_
_publ_author_name
'Raynal, Matthieu'
'Cazin, Catherine S J'
'Vall\'ee, Christophe'
'Olivier-Bourbigou, H\'el\`ene'
'Braunstein, Pierre'

_publ_section_title
;
 An unprecedented, figure-of-eight, dinuclear iridium(I) dicarbene and
 new iridium(III) 'pincer' complexes.
;
_journal_issue 34
_journal_name_full 'Chemical communications (Cambridge, England)'
_journal_page_first 3983
_journal_page_last 3985
_journal_paper_doi 10.1039/b808806c
_journal_year 2008
_chemical_formula_moiety 'C22 H31 I2 Ir N4 O S, 0.5 (C H2 Cl2)'
_chemical_formula_sum 'C22.5 H32 Cl I2 Ir N4 O S'
_chemical_formula_weight 888.06
_chemical_name_systematic
;
?
;
_space_group_IT_number 2
_symmetry_cell_setting triclinic
_symmetry_space_group_name_Hall '-P 1'
_symmetry_space_group_name_H-M 'P -1'
_atom_sites_solution_hydrogens geom
_atom_sites_solution_primary direct
_atom_sites_solution_secondary difmap
_audit_creation_method SHELXL-97
_cell_angle_alpha 73.148(1)
_cell_angle_beta 74.932(1)
_cell_angle_gamma 64.757(1)
_cell_formula_units_Z 4
_cell_length_a 13.1064(2)
_cell_length_b 14.8675(4)
_cell_length_c 16.7840(4)
_cell_measurement_reflns_used 22138
_cell_measurement_temperature 173(2)
_cell_measurement_theta_max 29.131
_cell_measurement_theta_min 0.998
_cell_volume 2795.84(11)
_computing_cell_refinement 'Denzo (Nonius B.V., 1998)'
_computing_data_collection 'Collect (Nonius B.V., 1998)'
_computing_data_reduction 'Denzo (Nonius B.V., 1998)'
_computing_molecular_graphics 'PLATON 98 (Spek, 1998)'
_computing_publication_material 'SHELXL-97 (Sheldrick, 1997)'
_computing_structure_refinement 'SHELXL-97 (Sheldrick, 1997)'
_computing_structure_solution 'SHELXS-97 (Sheldrick, 1997)'
_diffrn_ambient_temperature 173(2)
_diffrn_measured_fraction_theta_full 0.996
_diffrn_measured_fraction_theta_max 0.996
_diffrn_measurement_device_type KappaCCD
_diffrn_measurement_method 'phi and omega scans'
_diffrn_radiation_monochromator graphite
_diffrn_radiation_source 'fine-focus sealed tube'
_diffrn_radiation_type MoK\a
_diffrn_radiation_wavelength 0.71073
_diffrn_reflns_av_R_equivalents 0.0613
_diffrn_reflns_av_sigmaI/netI 0.0622
_diffrn_reflns_limit_h_max 17
_diffrn_reflns_limit_h_min -17
_diffrn_reflns_limit_k_max 20
_diffrn_reflns_limit_k_min -20
_diffrn_reflns_limit_l_max 22
_diffrn_reflns_limit_l_min -22
_diffrn_reflns_number 38805
_diffrn_reflns_theta_full 29.17
_diffrn_reflns_theta_max 29.17
_diffrn_reflns_theta_min 1.28
_exptl_absorpt_coefficient_mu 7.176
_exptl_absorpt_correction_T_max 0.20484
_exptl_absorpt_correction_T_min 0.10817
_exptl_absorpt_correction_type multi-scan
_exptl_absorpt_process_details 'MULscanABS in PLATON (Spek, 2003)'
_exptl_crystal_colour yellow
_exptl_crystal_density_diffrn 2.110
_exptl_crystal_density_method 'not measured'
_exptl_crystal_description block
_exptl_crystal_F_000 1676
_exptl_crystal_size_max 0.40
_exptl_crystal_size_mid 0.35
_exptl_crystal_size_min 0.30
_refine_diff_density_max 1.509
_refine_diff_density_min -2.480
_refine_diff_density_rms 0.205
_refine_ls_extinction_method none
_refine_ls_goodness_of_fit_ref 1.030
_refine_ls_hydrogen_treatment constr
_refine_ls_matrix_type full
_refine_ls_number_parameters 614
_refine_ls_number_reflns 15031
_refine_ls_number_restraints 7
_refine_ls_restrained_S_all 1.031
_refine_ls_R_factor_all 0.0629
_refine_ls_R_factor_gt 0.0401
_refine_ls_shift/su_max 0.001
_refine_ls_shift/su_mean 0.000
_refine_ls_structure_factor_coef Fsqd
_refine_ls_weighting_details 'calc w=1/[\s^2^(Fo^2^)+(0.0487P)^2^+0.0000P] where P=(Fo^2^+2Fc^2^)/3'
_refine_ls_weighting_scheme calc
_refine_ls_wR_factor_gt 0.0918
_refine_ls_wR_factor_ref 0.1007
_reflns_number_gt 11369
_reflns_number_total 15031
_reflns_threshold_expression I>2sigma(I)
_cod_data_source_file b808806c.txt
_cod_data_source_block raynal4
_cod_depositor_comments
;
The following automatic conversions were performed:
'_symmetry_cell_setting' value 'Triclinic' changed to 'triclinic'
according to '/home/saulius/struct/CIF-dictionaries/cif_core.dic'
dictionary named 'cif_core.dic' version 2.4.1 from 2010-06-29.

Automatic conversion script
Id: cif_fix_enum 1527 2010-12-29 10:47:43Z saulius 
;
_cod_database_code 7103332

loop_
_symmetry_equiv_pos_as_xyz
'x, y, z'
'-x, -y, -z'

loop_
_atom_site_label
_atom_site_type_symbol
_atom_site_fract_x
_atom_site_fract_y
_atom_site_fract_z
_atom_site_U_iso_or_equiv
_atom_site_adp_type
_atom_site_occupancy
_atom_site_symmetry_multiplicity
_atom_site_calc_flag
_atom_site_refinement_flags
_atom_site_disorder_assembly
_atom_site_disorder_group
C1 C 0.1504(4) 0.0292(4) 0.3408(3) 0.0251(11) Uani 1 1 d . . .
C2 C 0.4101(4) -0.1057(4) 0.1681(3) 0.0269(11) Uani 1 1 d . . .
C3 C 0.4230(5) -0.1428(5) 0.0418(4) 0.0404(15) Uani 1 1 d . . .
H3 H 0.4022 -0.1499 -0.0055 0.048 Uiso 1 1 calc R . .
C4 C 0.5292(5) -0.1679(4) 0.0557(3) 0.0357(14) Uani 1 1 d . . .
H4 H 0.5981 -0.1951 0.0190 0.043 Uiso 1 1 calc R . .
C5 C 0.2303(4) -0.0630(4) 0.1288(4) 0.0318(12) Uani 1 1 d . . .
C6 C 0.1926(4) -0.0296(4) 0.2038(3) 0.0263(11) Uani 1 1 d . . .
C7 C 0.0764(4) 0.0157(4) 0.2316(4) 0.0297(12) Uani 1 1 d . . .
C8 C -0.0035(5) 0.0289(5) 0.1840(4) 0.0398(15) Uani 1 1 d . . .
H8 H -0.0830 0.0615 0.2022 0.048 Uiso 1 1 calc R . .
C9 C 0.0358(5) -0.0067(5) 0.1093(4) 0.0474(17) Uani 1 1 d . . .
H9 H -0.0182 -0.0004 0.0777 0.057 Uiso 1 1 calc R . .
C10 C 0.1530(5) -0.0517(5) 0.0790(4) 0.0442(16) Uani 1 1 d . . .
H10 H 0.1788 -0.0735 0.0268 0.053 Uiso 1 1 calc R . .
C11 C -0.0437(4) 0.0871(4) 0.3612(4) 0.0334(13) Uani 1 1 d . . .
H11 H -0.1191 0.1037 0.3528 0.040 Uiso 1 1 calc R . .
C12 C -0.0140(4) 0.0997(4) 0.4256(4) 0.0339(13) Uani 1 1 d . . .
H12 H -0.0645 0.1283 0.4717 0.041 Uiso 1 1 calc R . .
C13 C 0.4378(5) -0.2856(4) 0.3706(4) 0.0392(14) Uani 1 1 d . . .
H13A H 0.4688 -0.2645 0.4062 0.059 Uiso 1 1 calc R . .
H13B H 0.4897 -0.2936 0.3170 0.059 Uiso 1 1 calc R . .
H13C H 0.4301 -0.3504 0.3995 0.059 Uiso 1 1 calc R . .
C14 C 0.2635(5) -0.2580(5) 0.2983(5) 0.0491(18) Uani 1 1 d . . .
H14A H 0.2680 -0.3241 0.3342 0.074 Uiso 1 1 calc R . .
H14B H 0.3160 -0.2680 0.2452 0.074 Uiso 1 1 calc R . .
H14C H 0.1853 -0.2183 0.2864 0.074 Uiso 1 1 calc R . .
C15 C 0.1701(5) 0.0654(4) 0.4710(4) 0.0324(12) Uani 1 1 d . . .
H15A H 0.2465 0.0098 0.4671 0.039 Uiso 1 1 calc R . .
H15B H 0.1301 0.0535 0.5294 0.039 Uiso 1 1 calc R . .
C16 C 0.1841(6) 0.1656(5) 0.4518(5) 0.0510(17) Uani 1 1 d . . .
H16A H 0.1078 0.2210 0.4572 0.061 Uiso 1 1 calc R . .
H16B H 0.2223 0.1785 0.3928 0.061 Uiso 1 1 calc R . .
C17 C 0.2549(7) 0.1668(6) 0.5115(5) 0.063(2) Uani 1 1 d . . .
H17A H 0.3326 0.1140 0.5035 0.076 Uiso 1 1 calc R . .
H17B H 0.2623 0.2335 0.4964 0.076 Uiso 1 1 calc R . .
C18 C 0.2018(9) 0.1479(7) 0.6039(5) 0.089(3) Uani 1 1 d . . .
H18A H 0.1245 0.1995 0.6122 0.133 Uiso 1 1 calc R . .
H18B H 0.2486 0.1516 0.6390 0.133 Uiso 1 1 calc R . .
H18C H 0.1982 0.0803 0.6201 0.133 Uiso 1 1 calc R . .
C19 C 0.6202(4) -0.1594(5) 0.1663(4) 0.0363(14) Uani 1 1 d . . .
H19A H 0.6828 -0.2249 0.1578 0.044 Uiso 1 1 calc R . .
H19B H 0.5989 -0.1613 0.2277 0.044 Uiso 1 1 calc R . .
C20 C 0.6616(5) -0.0742(5) 0.1242(5) 0.0478(17) Uani 1 1 d . . .
H20A H 0.6846 -0.0738 0.0631 0.057 Uiso 1 1 calc R . .
H20B H 0.5977 -0.0088 0.1309 0.057 Uiso 1 1 calc R . .
C21 C 0.7608(5) -0.0818(6) 0.1587(5) 0.060(2) Uani 1 1 d . . .
H21A H 0.7752 -0.0184 0.1343 0.072 Uiso 1 1 calc R . .
H21B H 0.7392 -0.0868 0.2205 0.072 Uiso 1 1 calc R . .
C22 C 0.8698(6) -0.1704(7) 0.1416(7) 0.085(3) Uani 1 1 d . . .
H22A H 0.8576 -0.2339 0.1675 0.127 Uiso 1 1 calc R . .
H22B H 0.9299 -0.1693 0.1654 0.127 Uiso 1 1 calc R . .
H22C H 0.8929 -0.1658 0.0806 0.127 Uiso 1 1 calc R . .
C23 C 0.6730(4) 0.3434(4) 0.1302(3) 0.0254(11) Uani 1 1 d . . .
C24 C 0.6156(4) 0.3542(4) 0.0676(3) 0.0290(12) Uani 1 1 d . . .
C25 C 0.6725(5) 0.3368(5) -0.0113(4) 0.0370(14) Uani 1 1 d . . .
H25 H 0.6327 0.3442 -0.0541 0.044 Uiso 1 1 calc R . .
C26 C 0.7918(5) 0.3077(5) -0.0260(4) 0.0469(16) Uani 1 1 d . . .
H26 H 0.8328 0.2947 -0.0798 0.056 Uiso 1 1 calc R . .
C27 C 0.8520(5) 0.2972(4) 0.0358(4) 0.0391(15) Uani 1 1 d . . .
H27 H 0.9327 0.2771 0.0247 0.047 Uiso 1 1 calc R . .
C28 C 0.7908(4) 0.3170(4) 0.1136(4) 0.0301(12) Uani 1 1 d . . .
C29 C 0.4586(4) 0.3932(4) 0.1802(4) 0.0303(12) Uani 1 1 d . . .
C30 C 0.4095(5) 0.3921(4) 0.0591(4) 0.0379(14) Uani 1 1 d . . .
H30 H 0.4150 0.3879 0.0027 0.045 Uiso 1 1 calc R . .
C31 C 0.3166(5) 0.4083(5) 0.1189(4) 0.0411(15) Uani 1 1 d . . .
H31 H 0.2424 0.4187 0.1121 0.049 Uiso 1 1 calc R . .
C32 C 0.2680(5) 0.4131(5) 0.2737(5) 0.0531(19) Uani 1 1 d D . .
H32A H 0.3136 0.3726 0.3197 0.064 Uiso 1 1 calc R A 1
H32B H 0.2155 0.3803 0.2754 0.064 Uiso 1 1 calc R A 1
C33 C 0.1971(19) 0.5172(9) 0.2922(11) 0.070(5) Uani 0.50 1 d PD B 1
H33A H 0.1512 0.5605 0.2468 0.085 Uiso 0.50 1 calc PR B 1
H33B H 0.2468 0.5500 0.2963 0.085 Uiso 0.50 1 calc PR B 1
C34 C 0.1194(14) 0.5035(14) 0.3755(11) 0.089(6) Uani 0.50 1 d PD B 1
H34A H 0.1651 0.4578 0.4205 0.107 Uiso 0.50 1 calc PR B 1
H34B H 0.0672 0.4736 0.3707 0.107 Uiso 0.50 1 calc PR B 1
C35 C 0.0506(13) 0.6104(12) 0.3961(12) 0.076(4) Uani 0.50 1 d PD B 1
H35A H 0.1032 0.6380 0.4025 0.115 Uiso 0.50 1 calc PR B 1
H35B H -0.0028 0.6056 0.4488 0.115 Uiso 0.50 1 calc PR B 1
H35C H 0.0079 0.6554 0.3502 0.115 Uiso 0.50 1 calc PR B 1
C33B C 0.1962(17) 0.5245(9) 0.2621(10) 0.070(5) Uani 0.50 1 d PD B 2
H33C H 0.1742 0.5481 0.2052 0.085 Uiso 0.50 1 calc PR B 2
H33D H 0.2441 0.5605 0.2636 0.085 Uiso 0.50 1 calc PR B 2
C34B C 0.0878(12) 0.5566(18) 0.3261(9) 0.089(6) Uani 0.50 1 d PD B 2
H34C H 0.0476 0.6314 0.3129 0.107 Uiso 0.50 1 calc PR B 2
H34D H 0.0361 0.5253 0.3231 0.107 Uiso 0.50 1 calc PR B 2
C35B C 0.1178(15) 0.5236(15) 0.4133(9) 0.076(4) Uani 0.50 1 d PD B 2
H35D H 0.1359 0.4505 0.4329 0.115 Uiso 0.50 1 calc PR B 2
H35E H 0.0528 0.5605 0.4516 0.115 Uiso 0.50 1 calc PR B 2
H35F H 0.1842 0.5385 0.4123 0.115 Uiso 0.50 1 calc PR B 2
C36 C 0.7541(4) 0.3407(4) 0.2552(3) 0.0253(11) Uani 1 1 d . . .
C37 C 0.9409(4) 0.2971(4) 0.1947(4) 0.0306(12) Uani 1 1 d . . .
H37 H 1.0089 0.2781 0.1551 0.037 Uiso 1 1 calc R . .
C38 C 0.9314(4) 0.3114(4) 0.2720(4) 0.0329(13) Uani 1 1 d . . .
H38 H 0.9917 0.3050 0.2974 0.039 Uiso 1 1 calc R . .
C39 C 0.7712(5) 0.3576(5) 0.3928(4) 0.0355(13) Uani 1 1 d . . .
H39A H 0.8332 0.3225 0.4275 0.043 Uiso 1 1 calc R C 1
H39B H 0.7109 0.3299 0.4189 0.043 Uiso 1 1 calc R C 1
C40 C 0.7219(11) 0.4706(10) 0.3922(8) 0.039(2) Uani 0.50 1 d P D 1
H40A H 0.6803 0.4818 0.4491 0.047 Uiso 0.50 1 calc PR D 1
H40B H 0.6664 0.5065 0.3522 0.047 Uiso 0.50 1 calc PR D 1
C41 C 0.8147(12) 0.5165(11) 0.3668(10) 0.050(2) Uani 0.50 1 d P D 1
H41A H 0.8753 0.4763 0.4023 0.060 Uiso 0.50 1 calc PR D 1
H41B H 0.8499 0.5140 0.3072 0.060 Uiso 0.50 1 calc PR D 1
C42 C 0.762(7) 0.625(6) 0.378(4) 0.057(8) Uani 0.50 1 d P D 1
H42A H 0.6949 0.6625 0.3487 0.086 Uiso 0.50 1 calc PR D 1
H42B H 0.8176 0.6572 0.3541 0.086 Uiso 0.50 1 calc PR D 1
H42C H 0.7375 0.6265 0.4381 0.086 Uiso 0.50 1 calc PR D 1
C40B C 0.7946(11) 0.4440(10) 0.4083(8) 0.039(2) Uani 0.50 1 d P D 2
H40C H 0.7686 0.4480 0.4685 0.047 Uiso 0.50 1 calc PR D 2
H40D H 0.8780 0.4273 0.3963 0.047 Uiso 0.50 1 calc PR D 2
C41B C 0.7376(12) 0.5435(11) 0.3564(10) 0.050(2) Uani 0.50 1 d P D 2
H41C H 0.6546 0.5590 0.3719 0.060 Uiso 0.50 1 calc PR D 2
H41D H 0.7589 0.5347 0.2973 0.060 Uiso 0.50 1 calc PR D 2
C42B C 0.754(7) 0.636(6) 0.356(4) 0.057(8) Uani 0.50 1 d P D 2
H42D H 0.6970 0.6710 0.3996 0.086 Uiso 0.50 1 calc PR D 2
H42E H 0.7462 0.6818 0.3010 0.086 Uiso 0.50 1 calc PR D 2
H42F H 0.8310 0.6171 0.3687 0.086 Uiso 0.50 1 calc PR D 2
C43 C 0.5614(7) 0.1614(5) 0.2312(6) 0.070(3) Uani 1 1 d . . .
H43A H 0.5818 0.1859 0.1708 0.105 Uiso 1 1 calc R . .
H43B H 0.4781 0.1872 0.2467 0.105 Uiso 1 1 calc R . .
H43C H 0.5920 0.0869 0.2440 0.105 Uiso 1 1 calc R . .
C44 C 0.5534(9) 0.1674(6) 0.3919(5) 0.088(3) Uani 1 1 d . . .
H44A H 0.5744 0.0937 0.4049 0.132 Uiso 1 1 calc R . .
H44B H 0.4703 0.2017 0.3953 0.132 Uiso 1 1 calc R . .
H44C H 0.5788 0.1862 0.4325 0.132 Uiso 1 1 calc R . .
C45 C 0.8808(5) 0.5463(6) 0.0894(5) 0.0554(19) Uani 1 1 d . . .
H45A H 0.9089 0.4832 0.0677 0.066 Uiso 1 1 calc R . .
H45B H 0.8139 0.5470 0.1337 0.066 Uiso 1 1 calc R . .
N1 N 0.0574(3) 0.0447(3) 0.3083(3) 0.0271(10) Uani 1 1 d . . .
N2 N 0.1059(3) 0.0631(3) 0.4132(3) 0.0282(10) Uani 1 1 d . . .
N3 N 0.3504(4) -0.1045(4) 0.1105(3) 0.0304(10) Uani 1 1 d . . .
N4 N 0.5207(4) -0.1472(3) 0.1325(3) 0.0340(11) Uani 1 1 d . . .
N5 N 0.4963(4) 0.3828(3) 0.0983(3) 0.0279(10) Uani 1 1 d . . .
N6 N 0.3472(4) 0.4073(4) 0.1922(3) 0.0380(12) Uani 1 1 d . B .
N7 N 0.8314(3) 0.3158(3) 0.1841(3) 0.0271(10) Uani 1 1 d . . .
N8 N 0.8158(3) 0.3375(3) 0.3087(3) 0.0275(10) Uani 1 1 d . D .
Cl1 Cl 0.98922(16) 0.54593(15) 0.13384(15) 0.0679(6) Uani 1 1 d . . .
Cl2 Cl 0.83855(13) 0.65150(14) 0.00714(12) 0.0526(4) Uani 1 1 d . . .
I1 I 0.46177(3) -0.05329(3) 0.36108(3) 0.03861(10) Uani 1 1 d . . .
I2 I 0.29499(3) 0.14341(3) 0.18008(2) 0.03335(9) Uani 1 1 d . . .
I3 I 0.46014(3) 0.42406(3) 0.39559(2) 0.03476(10) Uani 1 1 d . . .
I4 I 0.56210(3) 0.56702(3) 0.18096(2) 0.03086(9) Uani 1 1 d . . .
Ir1 Ir 0.304421(15) -0.042983(15) 0.270538(13) 0.02293(6) Uani 1 1 d . . .
Ir2 Ir 0.587445(15) 0.370183(16) 0.243169(13) 0.02348(6) Uani 1 1 d . . .
S1 S 0.30174(11) -0.19166(11) 0.35092(9) 0.0323(3) Uani 1 1 d . . .
S2 S 0.61977(11) 0.20456(10) 0.28917(9) 0.0289(3) Uani 1 1 d . . .
O1 O 0.2265(4) -0.1878(3) 0.4327(3) 0.0628(15) Uani 1 1 d . . .
O2 O 0.7395(3) 0.1356(3) 0.2836(4) 0.0570(14) Uani 1 1 d . . .

loop_
_atom_site_aniso_label
_atom_site_aniso_U_11
_atom_site_aniso_U_22
_atom_site_aniso_U_33
_atom_site_aniso_U_23
_atom_site_aniso_U_13
_atom_site_aniso_U_12
C1 0.029(2) 0.021(3) 0.025(3) -0.005(2) -0.002(2) -0.011(2)
C2 0.034(3) 0.020(3) 0.022(3) -0.001(2) 0.002(2) -0.012(2)
C3 0.049(3) 0.042(4) 0.024(3) -0.012(3) -0.001(3) -0.012(3)
C4 0.042(3) 0.036(3) 0.017(3) -0.009(2) 0.008(2) -0.009(3)
C5 0.034(3) 0.037(3) 0.028(3) -0.010(3) -0.005(2) -0.014(2)
C6 0.026(2) 0.032(3) 0.024(3) -0.006(2) -0.005(2) -0.014(2)
C7 0.025(2) 0.030(3) 0.035(3) -0.008(3) -0.006(2) -0.010(2)
C8 0.032(3) 0.048(4) 0.044(4) -0.011(3) -0.010(3) -0.016(3)
C9 0.045(3) 0.063(5) 0.039(4) -0.012(3) -0.015(3) -0.019(3)
C10 0.053(4) 0.056(4) 0.028(3) -0.011(3) -0.010(3) -0.021(3)
C11 0.024(2) 0.030(3) 0.036(3) -0.003(3) -0.001(2) -0.006(2)
C12 0.033(3) 0.024(3) 0.034(3) -0.007(2) 0.009(2) -0.008(2)
C13 0.048(3) 0.028(3) 0.040(4) -0.004(3) -0.013(3) -0.011(3)
C14 0.051(4) 0.030(3) 0.073(5) -0.005(3) -0.017(4) -0.022(3)
C15 0.041(3) 0.033(3) 0.025(3) -0.005(2) -0.001(2) -0.020(3)
C16 0.069(4) 0.046(4) 0.042(4) -0.006(3) -0.004(3) -0.029(4)
C17 0.086(5) 0.061(5) 0.065(6) -0.018(4) -0.011(4) -0.047(4)
C18 0.151(9) 0.091(7) 0.050(5) -0.022(5) -0.014(6) -0.066(7)
C19 0.025(3) 0.040(3) 0.032(3) -0.003(3) 0.001(2) -0.007(2)
C20 0.042(3) 0.043(4) 0.049(4) -0.001(3) 0.004(3) -0.019(3)
C21 0.038(3) 0.058(5) 0.081(6) -0.021(4) 0.000(4) -0.017(3)
C22 0.043(4) 0.075(6) 0.127(9) -0.028(6) -0.009(5) -0.012(4)
C23 0.031(3) 0.029(3) 0.015(2) -0.007(2) 0.003(2) -0.013(2)
C24 0.035(3) 0.030(3) 0.023(3) -0.006(2) -0.002(2) -0.015(2)
C25 0.049(3) 0.040(3) 0.026(3) -0.011(3) 0.001(3) -0.022(3)
C26 0.056(4) 0.060(4) 0.028(3) -0.021(3) 0.012(3) -0.028(3)
C27 0.033(3) 0.040(4) 0.039(4) -0.014(3) 0.011(3) -0.014(3)
C28 0.032(3) 0.028(3) 0.033(3) -0.010(2) 0.000(2) -0.015(2)
C29 0.028(3) 0.033(3) 0.031(3) -0.011(3) -0.002(2) -0.010(2)
C30 0.048(3) 0.034(3) 0.037(4) -0.003(3) -0.019(3) -0.015(3)
C31 0.040(3) 0.048(4) 0.041(4) -0.013(3) -0.017(3) -0.014(3)
C32 0.041(3) 0.083(5) 0.044(4) -0.027(4) -0.005(3) -0.023(4)
C33 0.043(4) 0.114(8) 0.077(14) -0.070(8) -0.004(8) -0.022(5)
C34 0.043(7) 0.171(18) 0.047(9) -0.046(10) -0.001(6) -0.023(9)
C35 0.064(8) 0.079(9) 0.075(9) -0.011(8) 0.019(7) -0.037(7)
C33B 0.043(4) 0.114(8) 0.077(14) -0.070(8) -0.004(8) -0.022(5)
C34B 0.043(7) 0.171(18) 0.047(9) -0.046(10) -0.001(6) -0.023(9)
C35B 0.064(8) 0.079(9) 0.075(9) -0.011(8) 0.019(7) -0.037(7)
C36 0.023(2) 0.023(3) 0.030(3) -0.003(2) 0.000(2) -0.013(2)
C37 0.023(2) 0.028(3) 0.038(3) 0.000(3) -0.004(2) -0.012(2)
C38 0.027(3) 0.028(3) 0.045(4) 0.004(3) -0.013(3) -0.015(2)
C39 0.036(3) 0.039(3) 0.036(3) -0.002(3) -0.010(3) -0.020(3)
C40 0.043(5) 0.046(6) 0.031(5) -0.004(4) -0.007(4) -0.021(5)
C41 0.050(6) 0.051(7) 0.050(6) -0.012(5) -0.010(6) -0.017(6)
C42 0.061(9) 0.044(13) 0.07(2) -0.004(17) -0.023(18) -0.020(10)
C40B 0.043(5) 0.046(6) 0.031(5) -0.004(4) -0.007(4) -0.021(5)
C41B 0.050(6) 0.051(7) 0.050(6) -0.012(5) -0.010(6) -0.017(6)
C42B 0.061(9) 0.044(13) 0.07(2) -0.004(17) -0.023(18) -0.020(10)
C43 0.106(6) 0.044(4) 0.087(7) 0.008(4) -0.054(5) -0.045(4)
C44 0.145(8) 0.051(5) 0.045(5) 0.000(4) 0.032(5) -0.049(5)
C45 0.043(4) 0.063(5) 0.057(5) -0.002(4) -0.003(3) -0.026(3)
N1 0.022(2) 0.026(2) 0.031(3) -0.005(2) 0.0009(18) -0.0102(18)
N2 0.027(2) 0.023(2) 0.030(3) -0.002(2) -0.0017(19) -0.0085(18)
N3 0.035(2) 0.035(3) 0.021(2) -0.008(2) 0.0008(19) -0.013(2)
N4 0.030(2) 0.028(2) 0.034(3) -0.007(2) 0.001(2) -0.005(2)
N5 0.033(2) 0.031(2) 0.023(2) -0.002(2) -0.0052(19) -0.017(2)
N6 0.025(2) 0.053(3) 0.037(3) -0.014(3) -0.009(2) -0.010(2)
N7 0.0191(19) 0.030(2) 0.030(3) -0.007(2) 0.0018(18) -0.0109(18)
N8 0.023(2) 0.029(2) 0.028(3) -0.003(2) -0.0015(19) -0.0108(18)
Cl1 0.0595(11) 0.0594(12) 0.0854(16) -0.0005(11) -0.0295(11) -0.0221(9)
Cl2 0.0445(8) 0.0537(10) 0.0486(10) -0.0039(8) -0.0057(8) -0.0134(8)
I1 0.03673(19) 0.0465(2) 0.0378(2) -0.00693(19) -0.00848(17) -0.02023(18)
I2 0.03556(18) 0.02918(19) 0.0327(2) 0.00115(16) -0.00458(16) -0.01511(15)
I3 0.03386(18) 0.0427(2) 0.0267(2) -0.01104(17) 0.00043(15) -0.01407(16)
I4 0.03751(18) 0.02781(18) 0.02537(19) -0.00522(15) -0.00423(15) -0.01123(15)
Ir1 0.02184(10) 0.02431(11) 0.02145(11) -0.00484(8) -0.00087(8) -0.00901(8)
Ir2 0.02151(10) 0.02707(11) 0.02115(11) -0.00591(8) -0.00149(8) -0.00903(8)
S1 0.0326(7) 0.0254(7) 0.0301(8) -0.0039(6) 0.0048(6) -0.0096(6)
S2 0.0263(6) 0.0292(7) 0.0321(8) -0.0045(6) -0.0046(6) -0.0126(5)
O1 0.073(3) 0.031(2) 0.046(3) -0.001(2) 0.030(2) -0.010(2)
O2 0.031(2) 0.031(2) 0.105(4) -0.009(3) -0.015(2) -0.0087(19)

loop_
_atom_type_symbol
_atom_type_description
_atom_type_scat_dispersion_real
_atom_type_scat_dispersion_imag
_atom_type_scat_source
C C 0.0033 0.0016 'International Tables Vol C Tables 4.2.6.8 and 6.1.1.4'
H H 0.0000 0.0000 'International Tables Vol C Tables 4.2.6.8 and 6.1.1.4'
N N 0.0061 0.0033 'International Tables Vol C Tables 4.2.6.8 and 6.1.1.4'
Cl Cl 0.1484 0.1585 'International Tables Vol C Tables 4.2.6.8 and 6.1.1.4'
I I -0.4742 1.8119 'International Tables Vol C Tables 4.2.6.8 and 6.1.1.4'
Ir Ir -1.4442 7.9887 'International Tables Vol C Tables 4.2.6.8 and 6.1.1.4'
S S 0.1246 0.1234 'International Tables Vol C Tables 4.2.6.8 and 6.1.1.4'
O O 0.0106 0.0060 'International Tables Vol C Tables 4.2.6.8 and 6.1.1.4'

loop_
_geom_angle_atom_site_label_1
_geom_angle_atom_site_label_2
_geom_angle_atom_site_label_3
_geom_angle
_geom_angle_site_symmetry_1
_geom_angle_site_symmetry_3
_geom_angle_publ_flag
N2 C1 N1 104.3(4) . . ?
N2 C1 Ir1 141.9(4) . . ?
N1 C1 Ir1 113.7(4) . . ?
N4 C2 N3 103.0(4) . . ?
N4 C2 Ir1 143.7(4) . . ?
N3 C2 Ir1 113.3(3) . . ?
C4 C3 N3 105.8(5) . . ?
C4 C3 H3 127.1 . . ?
N3 C3 H3 127.1 . . ?
C3 C4 N4 108.0(5) . . ?
C3 C4 H4 126.0 . . ?
N4 C4 H4 126.0 . . ?
C6 C5 C10 121.2(5) . . ?
C6 C5 N3 111.8(5) . . ?
C10 C5 N3 127.0(5) . . ?
C5 C6 C7 120.2(5) . . ?
C5 C6 Ir1 120.0(4) . . ?
C7 C6 Ir1 119.8(4) . . ?
C6 C7 C8 120.6(5) . . ?
C6 C7 N1 110.7(4) . . ?
C8 C7 N1 128.7(5) . . ?
C9 C8 C7 118.4(5) . . ?
C9 C8 H8 120.8 . . ?
C7 C8 H8 120.8 . . ?
C8 C9 C10 122.2(6) . . ?
C8 C9 H9 118.9 . . ?
C10 C9 H9 118.9 . . ?
C5 C10 C9 117.3(6) . . ?
C5 C10 H10 121.4 . . ?
C9 C10 H10 121.4 . . ?
C12 C11 N1 106.5(5) . . ?
C12 C11 H11 126.7 . . ?
N1 C11 H11 126.7 . . ?
C11 C12 N2 107.5(5) . . ?
C11 C12 H12 126.3 . . ?
N2 C12 H12 126.3 . . ?
S1 C13 H13A 109.5 . . ?
S1 C13 H13B 109.5 . . ?
H13A C13 H13B 109.5 . . ?
S1 C13 H13C 109.5 . . ?
H13A C13 H13C 109.5 . . ?
H13B C13 H13C 109.5 . . ?
S1 C14 H14A 109.5 . . ?
S1 C14 H14B 109.5 . . ?
H14A C14 H14B 109.5 . . ?
S1 C14 H14C 109.5 . . ?
H14A C14 H14C 109.5 . . ?
H14B C14 H14C 109.5 . . ?
N2 C15 C16 111.9(5) . . ?
N2 C15 H15A 109.2 . . ?
C16 C15 H15A 109.2 . . ?
N2 C15 H15B 109.2 . . ?
C16 C15 H15B 109.2 . . ?
H15A C15 H15B 107.9 . . ?
C15 C16 C17 111.8(6) . . ?
C15 C16 H16A 109.2 . . ?
C17 C16 H16A 109.2 . . ?
C15 C16 H16B 109.2 . . ?
C17 C16 H16B 109.2 . . ?
H16A C16 H16B 107.9 . . ?
C18 C17 C16 112.7(7) . . ?
C18 C17 H17A 109.0 . . ?
C16 C17 H17A 109.0 . . ?
C18 C17 H17B 109.0 . . ?
C16 C17 H17B 109.0 . . ?
H17A C17 H17B 107.8 . . ?
C17 C18 H18A 109.5 . . ?
C17 C18 H18B 109.5 . . ?
H18A C18 H18B 109.5 . . ?
C17 C18 H18C 109.5 . . ?
H18A C18 H18C 109.5 . . ?
H18B C18 H18C 109.5 . . ?
N4 C19 C20 111.8(5) . . ?
N4 C19 H19A 109.3 . . ?
C20 C19 H19A 109.3 . . ?
N4 C19 H19B 109.3 . . ?
C20 C19 H19B 109.3 . . ?
H19A C19 H19B 107.9 . . ?
C21 C20 C19 113.6(6) . . ?
C21 C20 H20A 108.8 . . ?
C19 C20 H20A 108.8 . . ?
C21 C20 H20B 108.8 . . ?
C19 C20 H20B 108.8 . . ?
H20A C20 H20B 107.7 . . ?
C22 C21 C20 114.7(7) . . ?
C22 C21 H21A 108.6 . . ?
C20 C21 H21A 108.6 . . ?
C22 C21 H21B 108.6 . . ?
C20 C21 H21B 108.6 . . ?
H21A C21 H21B 107.6 . . ?
C21 C22 H22A 109.5 . . ?
C21 C22 H22B 109.5 . . ?
H22A C22 H22B 109.5 . . ?
C21 C22 H22C 109.5 . . ?
H22A C22 H22C 109.5 . . ?
H22B C22 H22C 109.5 . . ?
C24 C23 C28 120.0(5) . . ?
C24 C23 Ir2 120.3(4) . . ?
C28 C23 Ir2 119.6(4) . . ?
C25 C24 C23 121.6(5) . . ?
C25 C24 N5 128.1(5) . . ?
C23 C24 N5 110.3(4) . . ?
C24 C25 C26 117.4(6) . . ?
C24 C25 H25 121.3 . . ?
C26 C25 H25 121.3 . . ?
C27 C26 C25 122.3(6) . . ?
C27 C26 H26 118.9 . . ?
C25 C26 H26 118.9 . . ?
C28 C27 C26 118.0(5) . . ?
C28 C27 H27 121.0 . . ?
C26 C27 H27 121.0 . . ?
C27 C28 C23 120.6(5) . . ?
C27 C28 N7 128.4(5) . . ?
C23 C28 N7 111.0(5) . . ?
N6 C29 N5 103.7(5) . . ?
N6 C29 Ir2 142.6(4) . . ?
N5 C29 Ir2 113.4(4) . . ?
C31 C30 N5 104.7(5) . . ?
C31 C30 H30 127.6 . . ?
N5 C30 H30 127.6 . . ?
C30 C31 N6 108.4(5) . . ?
C30 C31 H31 125.8 . . ?
N6 C31 H31 125.8 . . ?
N6 C32 C33B 101.8(7) . . ?
N6 C32 C33 116.9(9) . . ?
N6 C32 H32A 108.1 . . ?
C33B C32 H32A 125.5 . . ?
C33 C32 H32A 108.1 . . ?
N6 C32 H32B 108.1 . . ?
C33B C32 H32B 105.2 . . ?
C33 C32 H32B 108.1 . . ?
H32A C32 H32B 107.3 . . ?
C32 C33 C34 106.9(11) . . ?
C32 C33 H33A 110.3 . . ?
C34 C33 H33A 110.3 . . ?
C32 C33 H33B 110.3 . . ?
C34 C33 H33B 110.3 . . ?
H33A C33 H33B 108.6 . . ?
C33 C34 C35 106.5(13) . . ?
C33 C34 H34A 110.4 . . ?
C35 C34 H34A 110.4 . . ?
C33 C34 H34B 110.4 . . ?
C35 C34 H34B 110.4 . . ?
H34A C34 H34B 108.6 . . ?
C32 C33B C34B 116.5(14) . . ?
C32 C33B H33C 108.2 . . ?
C34B C33B H33C 108.2 . . ?
C32 C33B H33D 108.2 . . ?
C34B C33B H33D 108.2 . . ?
H33C C33B H33D 107.3 . . ?
C35B C34B C33B 109.8(11) . . ?
C35B C34B H34C 109.7 . . ?
C33B C34B H34C 109.7 . . ?
C35B C34B H34D 109.7 . . ?
C33B C34B H34D 109.7 . . ?
H34C C34B H34D 108.2 . . ?
C34B C35B H35D 109.5 . . ?
C34B C35B H35E 109.5 . . ?
H35D C35B H35E 109.5 . . ?
C34B C35B H35F 109.5 . . ?
H35D C35B H35F 109.5 . . ?
H35E C35B H35F 109.5 . . ?
N8 C36 N7 105.0(4) . . ?
N8 C36 Ir2 142.3(4) . . ?
N7 C36 Ir2 112.6(4) . . ?
C38 C37 N7 106.3(5) . . ?
C38 C37 H37 126.8 . . ?
N7 C37 H37 126.8 . . ?
C37 C38 N8 107.4(5) . . ?
C37 C38 H38 126.3 . . ?
N8 C38 H38 126.3 . . ?
N8 C39 C40 111.8(7) . . ?
N8 C39 C40B 114.2(7) . . ?
N8 C39 H39A 109.2 . . ?
C40 C39 H39A 109.2 . . ?
C40B C39 H39A 75.3 . . ?
N8 C39 H39B 109.2 . . ?
C40 C39 H39B 109.2 . . ?
C40B C39 H39B 132.4 . . ?
H39A C39 H39B 107.9 . . ?
C39 C40 C41 112.7(10) . . ?
C39 C40 H40A 109.1 . . ?
C41 C40 H40A 109.1 . . ?
C39 C40 H40B 109.1 . . ?
C41 C40 H40B 109.1 . . ?
H40A C40 H40B 107.8 . . ?
C42 C41 C40 110(3) . . ?
C42 C41 H41A 109.7 . . ?
C40 C41 H41A 109.7 . . ?
C42 C41 H41B 109.7 . . ?
C40 C41 H41B 109.7 . . ?
H41A C41 H41B 108.2 . . ?
C41B C40B C39 113.3(10) . . ?
C41B C40B H40C 108.9 . . ?
C39 C40B H40C 108.9 . . ?
C41B C40B H40D 108.9 . . ?
C39 C40B H40D 108.9 . . ?
H40C C40B H40D 107.7 . . ?
C40B C41B C42B 123(2) . . ?
C40B C41B H41C 106.7 . . ?
C42B C41B H41C 106.7 . . ?
C40B C41B H41D 106.7 . . ?
C42B C41B H41D 106.7 . . ?
H41C C41B H41D 106.6 . . ?
C41B C42B H42D 109.5 . . ?
C41B C42B H42E 109.5 . . ?
H42D C42B H42E 109.5 . . ?
C41B C42B H42F 109.5 . . ?
H42E C42B H42F 109.5 . . ?
S2 C43 H43A 109.5 . . ?
S2 C43 H43B 109.5 . . ?
H43A C43 H43B 109.5 . . ?
S2 C43 H43C 109.5 . . ?
H43A C43 H43C 109.5 . . ?
H43B C43 H43C 109.5 . . ?
S2 C44 H44A 109.5 . . ?
S2 C44 H44B 109.5 . . ?
H44A C44 H44B 109.5 . . ?
S2 C44 H44C 109.5 . . ?
H44A C44 H44C 109.5 . . ?
H44B C44 H44C 109.5 . . ?
Cl2 C45 Cl1 111.9(4) . . ?
Cl2 C45 H45A 109.2 . . ?
Cl1 C45 H45A 109.2 . . ?
Cl2 C45 H45B 109.2 . . ?
Cl1 C45 H45B 109.2 . . ?
H45A C45 H45B 107.9 . . ?
C1 N1 C11 111.1(5) . . ?
C1 N1 C7 118.0(4) . . ?
C11 N1 C7 130.9(5) . . ?
C1 N2 C12 110.6(5) . . ?
C1 N2 C15 126.0(4) . . ?
C12 N2 C15 123.4(5) . . ?
C3 N3 C2 111.7(4) . . ?
C3 N3 C5 131.2(5) . . ?
C2 N3 C5 117.1(4) . . ?
C2 N4 C4 111.4(5) . . ?
C2 N4 C19 125.0(5) . . ?
C4 N4 C19 123.2(5) . . ?
C29 N5 C30 112.2(5) . . ?
C29 N5 C24 118.3(4) . . ?
C30 N5 C24 129.2(5) . . ?
C29 N6 C31 110.9(5) . . ?
C29 N6 C32 125.9(5) . . ?
C31 N6 C32 123.0(5) . . ?
C36 N7 C37 110.7(5) . . ?
C36 N7 C28 118.6(4) . . ?
C37 N7 C28 130.6(5) . . ?
C36 N8 C38 110.5(5) . . ?
C36 N8 C39 125.3(4) . . ?
C38 N8 C39 124.2(5) . . ?
C6 Ir1 C1 77.7(2) . . ?
C6 Ir1 C2 77.8(2) . . ?
C1 Ir1 C2 155.5(2) . . ?
C6 Ir1 S1 92.96(17) . . ?
C1 Ir1 S1 88.48(15) . . ?
C2 Ir1 S1 94.43(15) . . ?
C6 Ir1 I2 86.61(16) . . ?
C1 Ir1 I2 87.71(14) . . ?
C2 Ir1 I2 89.20(14) . . ?
S1 Ir1 I2 176.18(4) . . ?
C6 Ir1 I1 177.48(16) . . ?
C1 Ir1 I1 102.07(15) . . ?
C2 Ir1 I1 102.26(15) . . ?
S1 Ir1 I1 89.54(4) . . ?
I2 Ir1 I1 90.876(13) . . ?
C23 Ir2 C29 77.7(2) . . ?
C23 Ir2 C36 78.1(2) . . ?
C29 Ir2 C36 155.6(2) . . ?
C23 Ir2 S2 89.71(16) . . ?
C29 Ir2 S2 91.99(16) . . ?
C36 Ir2 S2 89.92(14) . . ?
C23 Ir2 I4 87.14(15) . . ?
C29 Ir2 I4 89.42(16) . . ?
C36 Ir2 I4 87.35(14) . . ?
S2 Ir2 I4 176.19(4) . . ?
C23 Ir2 I3 175.44(15) . . ?
C29 Ir2 I3 100.80(15) . . ?
C36 Ir2 I3 103.23(15) . . ?
S2 Ir2 I3 94.65(4) . . ?
I4 Ir2 I3 88.550(13) . . ?
O1 S1 C13 106.8(3) . . ?
O1 S1 C14 106.3(3) . . ?
C13 S1 C14 98.2(3) . . ?
O1 S1 Ir1 116.61(19) . . ?
C13 S1 Ir1 114.9(2) . . ?
C14 S1 Ir1 112.2(2) . . ?
O2 S2 C43 103.9(4) . . ?
O2 S2 C44 106.3(4) . . ?
C43 S2 C44 99.8(5) . . ?
O2 S2 Ir2 115.90(19) . . ?
C43 S2 Ir2 112.1(2) . . ?
C44 S2 Ir2 117.1(3) . . ?

loop_
_geom_bond_atom_site_label_1
_geom_bond_atom_site_label_2
_geom_bond_distance
_geom_bond_site_symmetry_2
_geom_bond_publ_flag
C1 N2 1.345(7) . ?
C1 N1 1.367(7) . ?
C1 Ir1 2.065(5) . ?
C2 N4 1.357(6) . ?
C2 N3 1.384(7) . ?
C2 Ir1 2.082(5) . ?
C3 C4 1.344(8) . ?
C3 N3 1.381(7) . ?
C3 H3 0.9500 . ?
C4 N4 1.376(7) . ?
C4 H4 0.9500 . ?
C5 C6 1.379(7) . ?
C5 C10 1.403(8) . ?
C5 N3 1.409(7) . ?
C6 C7 1.390(7) . ?
C6 Ir1 1.979(5) . ?
C7 C8 1.394(8) . ?
C7 N1 1.403(7) . ?
C8 C9 1.391(9) . ?
C8 H8 0.9500 . ?
C9 C10 1.408(9) . ?
C9 H9 0.9500 . ?
C10 H10 0.9500 . ?
C11 C12 1.323(8) . ?
C11 N1 1.393(7) . ?
C11 H11 0.9500 . ?
C12 N2 1.405(6) . ?
C12 H12 0.9500 . ?
C13 S1 1.776(6) . ?
C13 H13A 0.9800 . ?
C13 H13B 0.9800 . ?
C13 H13C 0.9800 . ?
C14 S1 1.778(7) . ?
C14 H14A 0.9800 . ?
C14 H14B 0.9800 . ?
C14 H14C 0.9800 . ?
C15 N2 1.455(7) . ?
C15 C16 1.511(9) . ?
C15 H15A 0.9900 . ?
C15 H15B 0.9900 . ?
C16 C17 1.540(9) . ?
C16 H16A 0.9900 . ?
C16 H16B 0.9900 . ?
C17 C18 1.525(11) . ?
C17 H17A 0.9900 . ?
C17 H17B 0.9900 . ?
C18 H18A 0.9800 . ?
C18 H18B 0.9800 . ?
C18 H18C 0.9800 . ?
C19 N4 1.476(7) . ?
C19 C20 1.507(9) . ?
C19 H19A 0.9900 . ?
C19 H19B 0.9900 . ?
C20 C21 1.506(9) . ?
C20 H20A 0.9900 . ?
C20 H20B 0.9900 . ?
C21 C22 1.503(9) . ?
C21 H21A 0.9900 . ?
C21 H21B 0.9900 . ?
C22 H22A 0.9800 . ?
C22 H22B 0.9800 . ?
C22 H22C 0.9800 . ?
C23 C24 1.379(7) . ?
C23 C28 1.392(7) . ?
C23 Ir2 1.991(5) . ?
C24 C25 1.378(8) . ?
C24 N5 1.425(6) . ?
C25 C26 1.406(8) . ?
C25 H25 0.9500 . ?
C26 C27 1.396(9) . ?
C26 H26 0.9500 . ?
C27 C28 1.384(8) . ?
C27 H27 0.9500 . ?
C28 N7 1.410(7) . ?
C29 N6 1.350(7) . ?
C29 N5 1.366(7) . ?
C29 Ir2 2.077(5) . ?
C30 C31 1.343(9) . ?
C30 N5 1.395(7) . ?
C30 H30 0.9500 . ?
C31 N6 1.384(7) . ?
C31 H31 0.9500 . ?
C32 N6 1.487(8) . ?
C32 C33B 1.499(9) . ?
C32 C33 1.502(9) . ?
C32 H32A 0.9900 . ?
C32 H32B 0.9900 . ?
C33 C34 1.518(10) . ?
C33 H33A 0.9900 . ?
C33 H33B 0.9900 . ?
C34 C35 1.548(10) . ?
C34 H34A 0.9900 . ?
C34 H34B 0.9900 . ?
C35 H35A 0.9800 . ?
C35 H35B 0.9800 . ?
C35 H35C 0.9800 . ?
C33B C34B 1.525(9) . ?
C33B H33C 0.9900 . ?
C33B H33D 0.9900 . ?
C34B C35B 1.502(9) . ?
C34B H34C 0.9900 . ?
C34B H34D 0.9900 . ?
C35B H35D 0.9800 . ?
C35B H35E 0.9800 . ?
C35B H35F 0.9800 . ?
C36 N8 1.335(7) . ?
C36 N7 1.376(7) . ?
C36 Ir2 2.089(5) . ?
C37 C38 1.341(8) . ?
C37 N7 1.390(6) . ?
C37 H37 0.9500 . ?
C38 N8 1.406(6) . ?
C38 H38 0.9500 . ?
C39 N8 1.445(7) . ?
C39 C40 1.519(14) . ?
C39 C40B 1.543(14) . ?
C39 H39A 0.9900 . ?
C39 H39B 0.9900 . ?
C40 C41 1.548(19) . ?
C40 H40A 0.9900 . ?
C40 H40B 0.9900 . ?
C41 C42 1.51(8) . ?
C41 H41A 0.9900 . ?
C41 H41B 0.9900 . ?
C42 H42A 0.9800 . ?
C42 H42B 0.9800 . ?
C42 H42C 0.9800 . ?
C40B C41B 1.468(19) . ?
C40B H40C 0.9900 . ?
C40B H40D 0.9900 . ?
C41B C42B 1.48(8) . ?
C41B H41C 0.9900 . ?
C41B H41D 0.9900 . ?
C42B H42D 0.9800 . ?
C42B H42E 0.9800 . ?
C42B H42F 0.9800 . ?
C43 S2 1.764(7) . ?
C43 H43A 0.9800 . ?
C43 H43B 0.9800 . ?
C43 H43C 0.9800 . ?
C44 S2 1.764(7) . ?
C44 H44A 0.9800 . ?
C44 H44B 0.9800 . ?
C44 H44C 0.9800 . ?
C45 Cl2 1.751(7) . ?
C45 Cl1 1.766(7) . ?
C45 H45A 0.9900 . ?
C45 H45B 0.9900 . ?
I1 Ir1 2.7947(4) . ?
I2 Ir1 2.7141(4) . ?
I3 Ir2 2.7926(4) . ?
I4 Ir2 2.7101(4) . ?
Ir1 S1 2.2405(14) . ?
Ir2 S2 2.2398(14) . ?
S1 O1 1.468(4) . ?
S2 O2 1.459(4) . ?

loop_
_geom_torsion_atom_site_label_1
_geom_torsion_atom_site_label_2
_geom_torsion_atom_site_label_3
_geom_torsion_atom_site_label_4
_geom_torsion
_geom_torsion_site_symmetry_1
_geom_torsion_site_symmetry_2
_geom_torsion_site_symmetry_3
_geom_torsion_site_symmetry_4
_geom_torsion_publ_flag
N3 C3 C4 N4 1.4(7) . . . . ?
C10 C5 C6 C7 0.4(9) . . . . ?
N3 C5 C6 C7 178.6(5) . . . . ?
C10 C5 C6 Ir1 -178.0(5) . . . . ?
N3 C5 C6 Ir1 0.2(7) . . . . ?
C5 C6 C7 C8 -0.6(9) . . . . ?
Ir1 C6 C7 C8 177.8(5) . . . . ?
C5 C6 C7 N1 -179.4(5) . . . . ?
Ir1 C6 C7 N1 -1.0(7) . . . . ?
C6 C7 C8 C9 1.6(9) . . . . ?
N1 C7 C8 C9 -179.8(6) . . . . ?
C7 C8 C9 C10 -2.5(11) . . . . ?
C6 C5 C10 C9 -1.2(10) . . . . ?
N3 C5 C10 C9 -179.1(6) . . . . ?
C8 C9 C10 C5 2.3(11) . . . . ?
N1 C11 C12 N2 -1.1(6) . . . . ?
N2 C15 C16 C17 -178.4(5) . . . . ?
C15 C16 C17 C18 -59.1(9) . . . . ?
N4 C19 C20 C21 178.1(5) . . . . ?
C19 C20 C21 C22 66.9(9) . . . . ?
C28 C23 C24 C25 1.8(9) . . . . ?
Ir2 C23 C24 C25 179.6(5) . . . . ?
C28 C23 C24 N5 -179.2(5) . . . . ?
Ir2 C23 C24 N5 -1.4(6) . . . . ?
C23 C24 C25 C26 -0.2(9) . . . . ?
N5 C24 C25 C26 -179.0(6) . . . . ?
C24 C25 C26 C27 -0.6(10) . . . . ?
C25 C26 C27 C28 -0.4(10) . . . . ?
C26 C27 C28 C23 2.0(9) . . . . ?
C26 C27 C28 N7 -177.1(6) . . . . ?
C24 C23 C28 C27 -2.7(8) . . . . ?
Ir2 C23 C28 C27 179.4(4) . . . . ?
C24 C23 C28 N7 176.5(5) . . . . ?
Ir2 C23 C28 N7 -1.3(6) . . . . ?
N5 C30 C31 N6 -0.8(7) . . . . ?
N6 C32 C33 C34 176.8(12) . . . . ?
C33B C32 C33 C34 139(7) . . . . ?
C32 C33 C34 C35 177.5(15) . . . . ?
N6 C32 C33B C34B 167.2(15) . . . . ?
C33 C32 C33B C34B -47(4) . . . . ?
C32 C33B C34B C35B 59(3) . . . . ?
N7 C37 C38 N8 0.8(6) . . . . ?
N8 C39 C40 C41 -68.8(11) . . . . ?
C40B C39 C40 C41 32.6(11) . . . . ?
C39 C40 C41 C42 -173(2) . . . . ?
N8 C39 C40B C41B 64.4(12) . . . . ?
C40 C39 C40B C41B -29.9(11) . . . . ?
C39 C40B C41B C42B -176(4) . . . . ?
N2 C1 N1 C11 -0.6(6) . . . . ?
Ir1 C1 N1 C11 175.9(4) . . . . ?
N2 C1 N1 C7 -179.6(5) . . . . ?
Ir1 C1 N1 C7 -3.1(6) . . . . ?
C12 C11 N1 C1 1.1(6) . . . . ?
C12 C11 N1 C7 180.0(5) . . . . ?
C6 C7 N1 C1 2.7(7) . . . . ?
C8 C7 N1 C1 -176.0(6) . . . . ?
C6 C7 N1 C11 -176.1(5) . . . . ?
C8 C7 N1 C11 5.3(10) . . . . ?
N1 C1 N2 C12 -0.1(6) . . . . ?
Ir1 C1 N2 C12 -174.9(5) . . . . ?
N1 C1 N2 C15 -178.6(5) . . . . ?
Ir1 C1 N2 C15 6.6(9) . . . . ?
C11 C12 N2 C1 0.8(6) . . . . ?
C11 C12 N2 C15 179.3(5) . . . . ?
C16 C15 N2 C1 92.3(7) . . . . ?
C16 C15 N2 C12 -85.9(6) . . . . ?
C4 C3 N3 C2 -0.3(7) . . . . ?
C4 C3 N3 C5 177.3(6) . . . . ?
N4 C2 N3 C3 -0.8(6) . . . . ?
Ir1 C2 N3 C3 177.5(4) . . . . ?
N4 C2 N3 C5 -178.8(5) . . . . ?
Ir1 C2 N3 C5 -0.5(6) . . . . ?
C6 C5 N3 C3 -177.4(6) . . . . ?
C10 C5 N3 C3 0.7(11) . . . . ?
C6 C5 N3 C2 0.2(7) . . . . ?
C10 C5 N3 C2 178.3(6) . . . . ?
N3 C2 N4 C4 1.7(6) . . . . ?
Ir1 C2 N4 C4 -175.8(5) . . . . ?
N3 C2 N4 C19 175.7(5) . . . . ?
Ir1 C2 N4 C19 -1.7(10) . . . . ?
C3 C4 N4 C2 -2.0(7) . . . . ?
C3 C4 N4 C19 -176.2(5) . . . . ?
C20 C19 N4 C2 -97.0(7) . . . . ?
C20 C19 N4 C4 76.3(7) . . . . ?
N6 C29 N5 C30 1.0(6) . . . . ?
Ir2 C29 N5 C30 176.1(4) . . . . ?
N6 C29 N5 C24 -172.5(5) . . . . ?
Ir2 C29 N5 C24 2.6(6) . . . . ?
C31 C30 N5 C29 -0.2(7) . . . . ?
C31 C30 N5 C24 172.5(6) . . . . ?
C25 C24 N5 C29 178.0(6) . . . . ?
C23 C24 N5 C29 -0.9(7) . . . . ?
C25 C24 N5 C30 5.7(10) . . . . ?
C23 C24 N5 C30 -173.2(5) . . . . ?
N5 C29 N6 C31 -1.5(7) . . . . ?
Ir2 C29 N6 C31 -174.1(6) . . . . ?
N5 C29 N6 C32 173.9(6) . . . . ?
Ir2 C29 N6 C32 1.3(11) . . . . ?
C30 C31 N6 C29 1.5(8) . . . . ?
C30 C31 N6 C32 -174.0(6) . . . . ?
C33B C32 N6 C29 105.7(12) . . . . ?
C33 C32 N6 C29 94.0(13) . . . . ?
C33B C32 N6 C31 -79.5(12) . . . . ?
C33 C32 N6 C31 -91.1(13) . . . . ?
N8 C36 N7 C37 0.2(6) . . . . ?
Ir2 C36 N7 C37 179.8(3) . . . . ?
N8 C36 N7 C28 -177.3(4) . . . . ?
Ir2 C36 N7 C28 2.4(6) . . . . ?
C38 C37 N7 C36 -0.6(6) . . . . ?
C38 C37 N7 C28 176.4(5) . . . . ?
C27 C28 N7 C36 178.4(6) . . . . ?
C23 C28 N7 C36 -0.8(7) . . . . ?
C27 C28 N7 C37 1.5(10) . . . . ?
C23 C28 N7 C37 -177.7(5) . . . . ?
N7 C36 N8 C38 0.3(6) . . . . ?
Ir2 C36 N8 C38 -179.2(5) . . . . ?
N7 C36 N8 C39 -179.6(5) . . . . ?
Ir2 C36 N8 C39 1.0(9) . . . . ?
C37 C38 N8 C36 -0.7(6) . . . . ?
C37 C38 N8 C39 179.2(5) . . . . ?
C40 C39 N8 C36 -83.7(8) . . . . ?
C40B C39 N8 C36 -122.6(7) . . . . ?
C40 C39 N8 C38 96.5(7) . . . . ?
C40B C39 N8 C38 57.5(8) . . . . ?
C5 C6 Ir1 C1 177.9(5) . . . . ?
C7 C6 Ir1 C1 -0.5(4) . . . . ?
C5 C6 Ir1 C2 -0.4(5) . . . . ?
C7 C6 Ir1 C2 -178.8(5) . . . . ?
C5 C6 Ir1 S1 -94.3(5) . . . . ?
C7 C6 Ir1 S1 87.3(4) . . . . ?
C5 C6 Ir1 I2 89.6(5) . . . . ?
C7 C6 Ir1 I2 -88.9(4) . . . . ?
N2 C1 Ir1 C6 176.4(7) . . . . ?
N1 C1 Ir1 C6 1.9(4) . . . . ?
N2 C1 Ir1 C2 -179.6(5) . . . . ?
N1 C1 Ir1 C2 5.9(7) . . . . ?
N2 C1 Ir1 S1 83.0(6) . . . . ?
N1 C1 Ir1 S1 -91.5(4) . . . . ?
N2 C1 Ir1 I2 -96.6(6) . . . . ?
N1 C1 Ir1 I2 88.9(4) . . . . ?
N2 C1 Ir1 I1 -6.2(7) . . . . ?
N1 C1 Ir1 I1 179.3(3) . . . . ?
N4 C2 Ir1 C6 177.7(7) . . . . ?
N3 C2 Ir1 C6 0.4(4) . . . . ?
N4 C2 Ir1 C1 173.7(5) . . . . ?
N3 C2 Ir1 C1 -3.6(7) . . . . ?
N4 C2 Ir1 S1 -90.2(7) . . . . ?
N3 C2 Ir1 S1 92.5(4) . . . . ?
N4 C2 Ir1 I2 91.0(7) . . . . ?
N3 C2 Ir1 I2 -86.3(4) . . . . ?
N4 C2 Ir1 I1 0.3(7) . . . . ?
N3 C2 Ir1 I1 -177.0(3) . . . . ?
C24 C23 Ir2 C29 2.1(4) . . . . ?
C28 C23 Ir2 C29 179.9(5) . . . . ?
C24 C23 Ir2 C36 -175.8(5) . . . . ?
C28 C23 Ir2 C36 2.0(4) . . . . ?
C24 C23 Ir2 S2 94.2(4) . . . . ?
C28 C23 Ir2 S2 -88.0(4) . . . . ?
C24 C23 Ir2 I4 -87.9(4) . . . . ?
C28 C23 Ir2 I4 89.9(4) . . . . ?
N6 C29 Ir2 C23 169.7(7) . . . . ?
N5 C29 Ir2 C23 -2.4(4) . . . . ?
N6 C29 Ir2 C36 174.7(6) . . . . ?
N5 C29 Ir2 C36 2.5(8) . . . . ?
N6 C29 Ir2 S2 80.5(7) . . . . ?
N5 C29 Ir2 S2 -91.7(4) . . . . ?
N6 C29 Ir2 I4 -103.1(7) . . . . ?
N5 C29 Ir2 I4 84.8(4) . . . . ?
N6 C29 Ir2 I3 -14.7(7) . . . . ?
N5 C29 Ir2 I3 173.2(4) . . . . ?
N8 C36 Ir2 C23 177.2(7) . . . . ?
N7 C36 Ir2 C23 -2.3(4) . . . . ?
N8 C36 Ir2 C29 172.3(5) . . . . ?
N7 C36 Ir2 C29 -7.2(7) . . . . ?
N8 C36 Ir2 S2 -93.1(6) . . . . ?
N7 C36 Ir2 S2 87.5(4) . . . . ?
N8 C36 Ir2 I4 89.6(6) . . . . ?
N7 C36 Ir2 I4 -89.9(4) . . . . ?
N8 C36 Ir2 I3 1.7(6) . . . . ?
N7 C36 Ir2 I3 -177.8(3) . . . . ?
C6 Ir1 S1 O1 -96.8(3) . . . . ?
C1 Ir1 S1 O1 -19.2(3) . . . . ?
C2 Ir1 S1 O1 -174.9(3) . . . . ?
I1 Ir1 S1 O1 82.9(3) . . . . ?
C6 Ir1 S1 C13 137.1(3) . . . . ?
C1 Ir1 S1 C13 -145.2(3) . . . . ?
C2 Ir1 S1 C13 59.1(3) . . . . ?
I1 Ir1 S1 C13 -43.1(2) . . . . ?
C6 Ir1 S1 C14 26.1(3) . . . . ?
C1 Ir1 S1 C14 103.7(3) . . . . ?
C2 Ir1 S1 C14 -52.0(3) . . . . ?
I1 Ir1 S1 C14 -154.2(2) . . . . ?
C23 Ir2 S2 O2 58.7(3) . . . . ?
C29 Ir2 S2 O2 136.4(3) . . . . ?
C36 Ir2 S2 O2 -19.3(3) . . . . ?
I3 Ir2 S2 O2 -122.6(3) . . . . ?
C23 Ir2 S2 C43 -60.2(4) . . . . ?
C29 Ir2 S2 C43 17.5(4) . . . . ?
C36 Ir2 S2 C43 -138.2(4) . . . . ?
I3 Ir2 S2 C43 118.5(3) . . . . ?
C23 Ir2 S2 C44 -174.5(4) . . . . ?
C29 Ir2 S2 C44 -96.9(4) . . . . ?
C36 Ir2 S2 C44 107.4(4) . . . . ?
I3 Ir2 S2 C44 4.1(4) . . . . ?
